data_4115380
loop_
_publ_author_name
'Rajendra Rathore'
'Mihaela I. Deselnicu'
'Carrie L. Burns'

_publ_section_title
;
 A Remarkably Efficient Synthesis of Pure cis-Stilbenoid Hydrocarbons
 Using trans-Dibromoalkenes via Palladium Catalysis
;
_journal_name_full 'Journal of the American Chemical Society'
_journal_page_first 14832
_journal_page_last 14833
_journal_paper_doi 10.1021/ja027421w
_journal_volume 124
_journal_year 2002
_chemical_formula_sum 'C34 H44'
_chemical_formula_weight 452.69
_chemical_name_systematic
;
  ?
;
_space_group_IT_number 2
_symmetry_cell_setting triclinic
_symmetry_space_group_name_Hall '-P 1'
_symmetry_space_group_name_H-M 'P -1'
_atom_sites_solution_hydrogens geom
_atom_sites_solution_primary direct
_atom_sites_solution_secondary difmap
_audit_creation_method SHELXL-97
_cell_angle_alpha 98.979(2)
_cell_angle_beta 100.758(2)
_cell_angle_gamma 91.471(2)
_cell_formula_units_Z 2
_cell_length_a 8.4910(9)
_cell_length_b 9.8941(10)
_cell_length_c 16.8648(17)
_cell_measurement_temperature 173(2)
_cell_volume 1372.7(2)
_computing_cell_refinement 'Bruker SMART'
_computing_data_collection 'Bruker SMART'
_computing_data_reduction 'Bruker SAINT'
_computing_molecular_graphics 'Bruker SHELXTL'
_computing_publication_material 'Bruker SHELXTL'
_computing_structure_refinement 'SHELXL-97 (Sheldrick, 1997)'
_computing_structure_solution 'SHELXS-97 (Sheldrick, 1990)'
_diffrn_ambient_temperature 173(2)
_diffrn_measured_fraction_theta_full 0.986
_diffrn_measured_fraction_theta_max 0.986
_diffrn_measurement_device_type 'CCD area detector'
_diffrn_measurement_method 'phi and omega scans'
_diffrn_radiation_monochromator graphite
_diffrn_radiation_source 'fine-focus sealed tube'
_diffrn_radiation_type MoK\a
_diffrn_radiation_wavelength 0.71073
_diffrn_reflns_av_R_equivalents 0.0000
_diffrn_reflns_av_sigmaI/netI 0.0298
_diffrn_reflns_limit_h_max 10
_diffrn_reflns_limit_h_min -10
_diffrn_reflns_limit_k_max 12
_diffrn_reflns_limit_k_min -12
_diffrn_reflns_limit_l_max 21
_diffrn_reflns_limit_l_min 0
_diffrn_reflns_number 5560
_diffrn_reflns_theta_full 26.39
_diffrn_reflns_theta_max 26.39
_diffrn_reflns_theta_min 2.09
_exptl_absorpt_coefficient_mu 0.061
_exptl_absorpt_correction_type none
_exptl_crystal_density_diffrn 1.095
_exptl_crystal_density_meas 0
_exptl_crystal_F_000 496
_refine_diff_density_max 0.779
_refine_diff_density_min -0.253
_refine_diff_density_rms 0.077
_refine_ls_extinction_method none
_refine_ls_goodness_of_fit_ref 0.993
_refine_ls_hydrogen_treatment mixed
_refine_ls_matrix_type full
_refine_ls_number_parameters 318
_refine_ls_number_reflns 5560
_refine_ls_number_restraints 0
_refine_ls_restrained_S_all 0.993
_refine_ls_R_factor_all 0.1128
_refine_ls_R_factor_gt 0.0970
_refine_ls_shift/su_max 0.129
_refine_ls_shift/su_mean 0.004
_refine_ls_structure_factor_coef Fsqd
_refine_ls_weighting_details 'calc w=1/[\s^2^(Fo^2^)+(0.1732P)^2^+1.3058P] where P=(Fo^2^+2Fc^2^)/3'
_refine_ls_weighting_scheme calc
_refine_ls_wR_factor_gt 0.2721
_refine_ls_wR_factor_ref 0.2879
_reflns_number_gt 4371
_reflns_number_total 5560
_reflns_threshold_expression >2sigma(I)
_cod_data_source_file ja027421w_s2.cif
_cod_data_source_block rathc
_cod_database_code 4115380

loop_
_symmetry_equiv_pos_as_xyz
'x, y, z'
'-x, -y, -z'

loop_
_atom_site_label
_atom_site_type_symbol
_atom_site_fract_x
_atom_site_fract_y
_atom_site_fract_z
_atom_site_U_iso_or_equiv
_atom_site_adp_type
_atom_site_occupancy
_atom_site_symmetry_multiplicity
_atom_site_calc_flag
_atom_site_refinement_flags
C1 C 0.1680(3) 0.5149(3) 0.21655(16) 0.0381(6) Uani 1 1 d .
C2 C 0.2283(4) 0.3900(3) 0.20797(16) 0.0405(6) Uani 1 1 d .
C3 C 0.0585(3) 0.5605(2) 0.27601(16) 0.0352(6) Uani 1 1 d .
C4 C -0.1011(4) 0.5871(2) 0.24465(17) 0.0395(6) Uani 1 1 d .
C5 C -0.2012(3) 0.6395(3) 0.29747(18) 0.0399(6) Uani 1 1 d .
C6 C -0.1451(3) 0.6598(2) 0.38214(18) 0.0395(6) Uani 1 1 d .
C7 C 0.0134(3) 0.6347(2) 0.41362(16) 0.0366(6) Uani 1 1 d .
C8 C 0.1174(3) 0.5872(2) 0.36052(16) 0.0342(6) Uani 1 1 d .
C9 C -0.1652(4) 0.5631(3) 0.15369(19) 0.0549(8) Uani 1 1 d .
H9A H -0.2708 0.5141 0.1420 0.082 Uiso 1 1 calc R
H9B H -0.0912 0.5083 0.1257 0.082 Uiso 1 1 calc R
H9C H -0.1751 0.6514 0.1343 0.082 Uiso 1 1 calc R
C10 C -0.3691(4) 0.6772(3) 0.2626(2) 0.0554(8) Uani 1 1 d .
H10A H -0.3678 0.7153 0.2124 0.083 Uiso 1 1 calc R
H10B H -0.4058 0.7456 0.3028 0.083 Uiso 1 1 calc R
H10C H -0.4422 0.5952 0.2501 0.083 Uiso 1 1 calc R
C11 C -0.2568(4) 0.7130(4) 0.4385(2) 0.0593(9) Uani 1 1 d .
H11A H -0.2006 0.7213 0.4955 0.089 Uiso 1 1 calc R
H11B H -0.3510 0.6491 0.4292 0.089 Uiso 1 1 calc R
H11C H -0.2912 0.8031 0.4273 0.089 Uiso 1 1 calc R
C12 C 0.0806(4) 0.6647(3) 0.50478(18) 0.0489(7) Uani 1 1 d .
H12A H 0.1206 0.7608 0.5202 0.073 Uiso 1 1 calc R
H12B H 0.1688 0.6052 0.5182 0.073 Uiso 1 1 calc R
H12C H -0.0043 0.6476 0.5348 0.073 Uiso 1 1 calc R
C13 C 0.2918(4) 0.5762(3) 0.39555(18) 0.0435(6) Uani 1 1 d .
H13A H 0.3038 0.4986 0.4255 0.065 Uiso 1 1 calc R
H13B H 0.3332 0.6609 0.4329 0.065 Uiso 1 1 calc R
H13C H 0.3523 0.5618 0.3511 0.065 Uiso 1 1 calc R
C14 C 0.2050(4) 0.6265(3) 0.16999(17) 0.0419(6) Uani 1 1 d .
C15 C 0.2039(5) 0.6049(3) 0.08654(18) 0.0537(8) Uani 1 1 d .
H15 H 0.1767 0.5159 0.0556 0.064 Uiso 1 1 calc R
C16 C 0.2421(6) 0.7122(4) 0.0476(2) 0.0666(10) Uani 1 1 d .
H16 H 0.2419 0.6961 -0.0094 0.080 Uiso 1 1 calc R
C17 C 0.2800(5) 0.8414(3) 0.0921(2) 0.0629(9) Uani 1 1 d .
H17 H 0.3089 0.9138 0.0657 0.076 Uiso 1 1 calc R
C18 C 0.2766(4) 0.8671(3) 0.1731(2) 0.0536(8) Uani 1 1 d .
H18 H 0.2990 0.9573 0.2030 0.064 Uiso 1 1 calc R
C19 C 0.2398(4) 0.7596(3) 0.21188(18) 0.0447(7) Uani 1 1 d .
H19 H 0.2385 0.7776 0.2687 0.054 Uiso 1 1 calc R
C20 C 0.2033(4) 0.2831(2) 0.26043(16) 0.0387(6) Uani 1 1 d .
C21 C 0.0526(4) 0.2148(3) 0.25464(16) 0.0415(7) Uani 1 1 d .
C22 C 0.0381(4) 0.1134(3) 0.30335(17) 0.0415(6) Uani 1 1 d .
C23 C 0.1729(4) 0.0768(2) 0.35455(16) 0.0401(6) Uani 1 1 d .
C24 C 0.3246(4) 0.1414(3) 0.35793(17) 0.0412(6) Uani 1 1 d .
C25 C 0.3395(4) 0.2465(3) 0.31241(17) 0.0401(6) Uani 1 1 d .
C26 C -0.0919(4) 0.2461(3) 0.1950(2) 0.0555(8) Uani 1 1 d .
H26A H -0.1472 0.1602 0.1645 0.083 Uiso 1 1 calc R
H26B H -0.0573 0.3003 0.1567 0.083 Uiso 1 1 calc R
H26C H -0.1652 0.2983 0.2249 0.083 Uiso 1 1 calc R
C27 C -0.1237(4) 0.0419(3) 0.3000(2) 0.0588(8) Uani 1 1 d .
H27A H -0.1235 -0.0541 0.2745 0.088 Uiso 1 1 calc R
H27B H -0.2080 0.0874 0.2676 0.088 Uiso 1 1 calc R
H27C H -0.1441 0.0463 0.3556 0.088 Uiso 1 1 calc R
C28 C 0.1553(5) -0.0322(3) 0.4066(2) 0.0578(9) Uani 1 1 d .
H28A H 0.0943 0.0025 0.4487 0.087 Uiso 1 1 calc R
H28B H 0.2618 -0.0555 0.4328 0.087 Uiso 1 1 calc R
H28C H 0.0982 -0.1142 0.3720 0.087 Uiso 1 1 calc R
C29 C 0.4735(4) 0.0979(3) 0.4108(2) 0.0547(8) Uani 1 1 d .
H29A H 0.5695 0.1336 0.3947 0.082 Uiso 1 1 calc R
H29B H 0.4723 -0.0023 0.4034 0.082 Uiso 1 1 calc R
H29C H 0.4748 0.1345 0.4684 0.082 Uiso 1 1 calc R
C30 C 0.5044(4) 0.3196(3) 0.3235(2) 0.0509(7) Uani 1 1 d .
H30A H 0.5472 0.3492 0.3820 0.076 Uiso 1 1 calc R
H30B H 0.4947 0.3997 0.2957 0.076 Uiso 1 1 calc R
H30C H 0.5773 0.2568 0.3001 0.076 Uiso 1 1 calc R
C31 C 0.3278(4) 0.3403(3) 0.14437(18) 0.0477(7) Uani 1 1 d .
H31A H 0.4201 0.2924 0.1700 0.057 Uiso 1 1 calc R
H31B H 0.3708 0.4202 0.1247 0.057 Uiso 1 1 calc R
C32 C 0.2295(5) 0.2432(3) 0.07166(19) 0.0564(8) Uani 1 1 d .
H32A H 0.1359 0.2901 0.0467 0.068 Uiso 1 1 calc R
H32B H 0.1888 0.1620 0.0910 0.068 Uiso 1 1 calc R
C33 C 0.3317(6) 0.1958(4) 0.0061(2) 0.0733(12) Uani 1 1 d .
H33A H 0.3706 0.2772 -0.0137 0.088 Uiso 1 1 calc R
H33B H 0.4268 0.1513 0.0318 0.088 Uiso 1 1 calc R
C34 C 0.2416(9) 0.0989(5) -0.0647(3) 0.108(2) Uani 1 1 d .
H34A H 0.1939 0.0222 -0.0451 0.162 Uiso 1 1 calc R
H34B H 0.3150 0.0640 -0.1006 0.162 Uiso 1 1 calc R
H34C H 0.1565 0.1462 -0.0951 0.162 Uiso 1 1 calc R

loop_
_atom_site_aniso_label
_atom_site_aniso_U_11
_atom_site_aniso_U_22
_atom_site_aniso_U_33
_atom_site_aniso_U_23
_atom_site_aniso_U_13
_atom_site_aniso_U_12
C1 0.0515(16) 0.0340(13) 0.0324(13) 0.0112(10) 0.0120(11) 0.0070(11)
C2 0.0581(17) 0.0326(13) 0.0348(13) 0.0106(10) 0.0146(12) 0.0069(11)
C3 0.0492(15) 0.0230(11) 0.0383(13) 0.0114(9) 0.0149(11) 0.0049(10)
C4 0.0529(16) 0.0261(12) 0.0412(14) 0.0112(10) 0.0090(12) 0.0024(11)
C5 0.0398(14) 0.0274(12) 0.0544(16) 0.0108(11) 0.0108(12) -0.0005(10)
C6 0.0420(15) 0.0266(12) 0.0531(16) 0.0053(11) 0.0192(12) -0.0031(10)
C7 0.0513(16) 0.0226(11) 0.0387(14) 0.0076(9) 0.0145(11) -0.0047(10)
C8 0.0443(14) 0.0220(11) 0.0405(14) 0.0115(9) 0.0137(11) -0.0004(10)
C9 0.068(2) 0.0496(17) 0.0458(17) 0.0169(13) -0.0004(15) 0.0134(15)
C10 0.0456(17) 0.0491(17) 0.072(2) 0.0125(15) 0.0087(15) 0.0050(13)
C11 0.0554(19) 0.061(2) 0.064(2) -0.0011(16) 0.0270(16) 0.0015(15)
C12 0.0634(19) 0.0425(15) 0.0414(15) 0.0044(12) 0.0145(13) -0.0046(13)
C13 0.0464(16) 0.0406(14) 0.0453(15) 0.0108(12) 0.0092(12) 0.0072(12)
C14 0.0546(17) 0.0386(14) 0.0377(14) 0.0135(11) 0.0148(12) 0.0120(12)
C15 0.085(2) 0.0383(15) 0.0383(15) 0.0086(12) 0.0113(15) 0.0052(15)
C16 0.113(3) 0.0528(19) 0.0415(17) 0.0183(14) 0.0245(18) 0.0093(19)
C17 0.097(3) 0.0431(17) 0.057(2) 0.0166(14) 0.0279(19) 0.0094(17)
C18 0.073(2) 0.0369(15) 0.0570(19) 0.0141(13) 0.0236(16) 0.0050(14)
C19 0.0560(17) 0.0378(14) 0.0454(15) 0.0147(12) 0.0154(13) 0.0061(12)
C20 0.0603(17) 0.0251(12) 0.0365(13) 0.0090(10) 0.0200(12) 0.0091(11)
C21 0.0607(18) 0.0267(12) 0.0375(14) 0.0038(10) 0.0109(12) 0.0098(11)
C22 0.0615(18) 0.0240(11) 0.0412(14) 0.0026(10) 0.0181(13) 0.0018(11)
C23 0.0668(19) 0.0228(11) 0.0354(13) 0.0077(10) 0.0185(12) 0.0073(11)
C24 0.0613(18) 0.0294(12) 0.0398(14) 0.0123(10) 0.0201(12) 0.0129(12)
C25 0.0537(16) 0.0292(12) 0.0450(15) 0.0126(11) 0.0223(12) 0.0117(11)
C26 0.067(2) 0.0350(14) 0.0577(19) 0.0058(13) -0.0038(15) 0.0001(13)
C27 0.066(2) 0.0406(16) 0.071(2) 0.0117(15) 0.0162(17) -0.0043(14)
C28 0.089(2) 0.0344(15) 0.0589(19) 0.0213(13) 0.0252(17) 0.0020(15)
C29 0.063(2) 0.0467(17) 0.063(2) 0.0264(15) 0.0175(16) 0.0169(14)
C30 0.0522(18) 0.0481(16) 0.0599(19) 0.0220(14) 0.0174(14) 0.0132(13)
C31 0.069(2) 0.0370(14) 0.0435(16) 0.0119(12) 0.0205(14) 0.0122(13)
C32 0.086(2) 0.0433(16) 0.0429(16) 0.0134(13) 0.0143(16) 0.0155(16)
C33 0.125(4) 0.0513(19) 0.0495(19) 0.0111(15) 0.027(2) 0.028(2)
C34 0.219(7) 0.055(2) 0.054(2) 0.0040(18) 0.038(3) 0.017(3)

loop_
_atom_type_symbol
_atom_type_description
_atom_type_scat_dispersion_real
_atom_type_scat_dispersion_imag
_atom_type_scat_source
C C 0.0033 0.0016 'International Tables Vol C Tables 4.2.6.8 and 6.1.1.4'
H H 0.0000 0.0000 'International Tables Vol C Tables 4.2.6.8 and 6.1.1.4'

loop_
_geom_angle_atom_site_label_1
_geom_angle_atom_site_label_2
_geom_angle_atom_site_label_3
_geom_angle
C2 C1 C14 124.0(2)
C2 C1 C3 123.6(2)
C14 C1 C3 112.4(2)
C1 C2 C20 123.8(2)
C1 C2 C31 123.8(2)
C20 C2 C31 112.5(2)
C8 C3 C4 119.9(2)
C8 C3 C1 121.1(2)
C4 C3 C1 118.8(2)
C5 C4 C3 120.3(2)
C5 C4 C9 119.0(3)
C3 C4 C9 120.7(3)
C4 C5 C6 119.9(3)
C4 C5 C10 119.7(3)
C6 C5 C10 120.4(3)
C7 C6 C5 120.1(2)
C7 C6 C11 120.7(3)
C5 C6 C11 119.2(3)
C6 C7 C8 120.3(2)
C6 C7 C12 121.2(2)
C8 C7 C12 118.4(3)
C3 C8 C7 119.4(2)
C3 C8 C13 121.4(2)
C7 C8 C13 119.1(2)
C15 C14 C19 117.3(3)
C15 C14 C1 123.8(3)
C19 C14 C1 118.9(2)
C14 C15 C16 120.8(3)
C17 C16 C15 119.8(3)
C18 C17 C16 120.9(3)
C17 C18 C19 119.1(3)
C18 C19 C14 122.0(3)
C25 C20 C21 120.1(2)
C25 C20 C2 117.4(2)
C21 C20 C2 122.4(3)
C22 C21 C20 119.7(3)
C22 C21 C26 119.6(3)
C20 C21 C26 120.7(3)
C23 C22 C21 120.2(3)
C23 C22 C27 119.3(3)
C21 C22 C27 120.6(3)
C22 C23 C24 120.0(2)
C22 C23 C28 119.5(3)
C24 C23 C28 120.4(3)
C25 C24 C23 120.3(3)
C25 C24 C29 119.2(3)
C23 C24 C29 120.4(2)
C24 C25 C20 119.6(3)
C24 C25 C30 117.8(3)
C20 C25 C30 122.6(2)
C2 C31 C32 111.9(3)
C31 C32 C33 111.4(3)
C34 C33 C32 113.0(4)

loop_
_geom_bond_atom_site_label_1
_geom_bond_atom_site_label_2
_geom_bond_distance
C1 C2 1.347(4)
C1 C14 1.509(4)
C1 C3 1.517(4)
C2 C20 1.516(3)
C2 C31 1.517(4)
C3 C8 1.400(4)
C3 C4 1.408(4)
C4 C5 1.395(4)
C4 C9 1.508(4)
C5 C6 1.399(4)
C5 C10 1.516(4)
C6 C7 1.396(4)
C6 C11 1.512(4)
C7 C8 1.410(4)
C7 C12 1.516(4)
C8 C13 1.502(4)
C14 C15 1.388(4)
C14 C19 1.390(4)
C15 C16 1.393(4)
C16 C17 1.375(5)
C17 C18 1.357(5)
C18 C19 1.390(4)
C20 C25 1.407(4)
C20 C21 1.411(4)
C21 C22 1.409(4)
C21 C26 1.507(4)
C22 C23 1.392(4)
C22 C27 1.516(4)
C23 C24 1.410(4)
C23 C28 1.514(4)
C24 C25 1.402(3)
C24 C29 1.518(4)
C25 C30 1.525(4)
C31 C32 1.527(5)
C32 C33 1.553(5)
C33 C34 1.481(6)

loop_
_cod_related_entry_id
_cod_related_entry_database
_cod_related_entry_code
1 ChemSpider 30660539
